data_7227625
loop_
_publ_author_name
'Crennel, Susan J.'
'Cheetham, Anthony K.'
'Kaduk, James, A.'
'Jarman, Richard H.'

_publ_section_title
;
 Isomorphous substitution in non-linear optical KTiOPO4: powder
 diffraction studies of K0.5Rb0.5SnOPO4, K0.5Na0.5Ti0.5Sn0.5OPO4,
 Na0.5Rb0.5Ti0.5Sn0.5OPO4 and K0.5Rb0.5Ti0.5Sn0.5OPO4
;
_journal_name_full 'Journal of Materials Chemistry'
_journal_page_first 785
_journal_page_last 792
_journal_paper_doi 10.1039/JM9920200785
_journal_volume 2
_journal_year 1992
_chemical_formula_sum 'K0.5 O5 P Rb0.5 Sn'
_chemical_formula_weight 291.964
_space_group_IT_number 33
_symmetry_cell_setting orthorhombic
_symmetry_Int_Tables_number 33
_symmetry_space_group_name_Hall 'P -2ac -2n'
_symmetry_space_group_name_H-M 'P n 21 a'
_cell_angle_alpha 90.
_cell_angle_beta 90.
_cell_angle_gamma 90.
_cell_formula_units_Z 8
_cell_length_a 13.2382(4)
_cell_length_b 10.7083(3)
_cell_length_c 6.5581(2)
_cell_volume 929.67(5)
_diffrn_ambient_temperature 293
_diffrn_radiation_probe x-ray
_diffrn_radiation_type CuK\a
_diffrn_radiation_wavelength 1.54184
_exptl_crystal_density_diffrn 4.172
_pd_proc_ls_prof_R_factor 0.1158
_pd_proc_ls_prof_wR_expected 0.2042
_pd_proc_ls_prof_wR_factor 0.1556
_refine_ls_R_Fsqd_factor 0.0666
_cod_data_source_file J-Mater-Chem-1992-2-785-792-1.cif
_cod_data_source_block 1
_cod_depositor_comments
;
Joint Rietveld analysis of time-of-flight neutron and
X-ray posder diffraction data
Neutron R values :
Rp = 0.0628; Rwp = 0.0356; RF = 0.0254; Rexp = 0.0196
;
_cod_original_cell_volume 929.66(6)
_cod_database_code 7227625

loop_
_symmetry_equiv_pos_site_id
_symmetry_equiv_pos_as_xyz
1 x,y,z
2 -x,1/2+y,-z
3 1/2-x,1/2+y,1/2+z
4 1/2+x,y,1/2-z

loop_
_atom_site_label
_atom_site_type_symbol
_atom_site_thermal_displace_type
_atom_site_fract_x
_atom_site_fract_y
_atom_site_fract_z
_atom_site_occupancy
_atom_site_U_iso_or_equiv
_atom_site_calc_flag
_atom_site_refinement_flags
_atom_site_disorder_assembly
_atom_site_disorder_group
Sn1 Sn Uiso 0.3725(2) 0.00000 0.4929(8) 1.000 0.0005(4) . . . .
Sn2 Sn Uiso 0.2508(5) 0.2561(9) 0.2563(9) 1.000 0.0005(4) . . . .
P1 P Uiso 0.5038(4) 0.2525(7) 0.3383(4) 1.000 0.0015(4) . . . .
P2 P Uiso 0.1769(2) 0.5048(7) 0.4962(9) 1.000 0.0015(4) . . . .
O1 O Uiso 0.4896(4) 0.1375(6) 0.4768(10) 1.000 0.0034(2) . . . .
O2 O Uiso 0.5209(4) 0.3657(7) 0.4797(10) 1.000 0.0034(2) . . . .
O3 O Uiso 0.4106(4) 0.2846(7) 0.2075(10) 1.000 0.0034(2) . . . .
O4 O Uiso 0.5973(3) 0.2397(7) 0.2012(9) 1.000 0.0034(2) . . . .
O5 O Uiso 0.1064(4) 0.5263(8) 0.3135(9) 1.000 0.0034(2) . . . .
O6 O Uiso 0.1105(5) 0.4763(8) 0.6828(10) 1.000 0.0034(2) . . . .
O7 O Uiso 0.2399(3) 0.6242(6) 0.5286(9) 1.000 0.0034(2) . . . .
O8 O Uiso 0.2554(4) 0.4006(7) 0.4595(9) 1.000 0.0034(2) . . . .
O9 O Uiso 0.2261(4) 0.6449(7) -0.0200(10) 1.000 0.0034(2) . . . .
O10 O Uiso 0.2341(5) 0.3824(8) 0.0270(10) 1.000 0.0034(2) . . . .
Rb2 Rb Uiso 0.1057(5) 0.0650(7) 0.6758(10) 0.64(2) 0.0222(10) . . . .
Rb1 Rb Uiso 0.3741(6) 0.3150(8) 0.7760(10) 0.36(2) 0.0222(10) . . . .
K1 K Uiso 0.3741(6) 0.3150(8) 0.7760(10) 0.64(2) 0.0222(10) . . . .
K2 K Uiso 0.1057(5) 0.0650(7) 0.6758(10) 0.36(2) 0.0222(10) . . . .

loop_
_geom_angle_atom_site_label_1
_geom_angle_atom_site_label_2
_geom_angle_atom_site_label_3
_geom_angle
_geom_angle_site_symmetry_1
_geom_angle_site_symmetry_2
_geom_angle_site_symmetry_3
_geom_angle_publ_flag
O1 Sn1 O2 89.3(3) . . 2_646 yes
O1 Sn1 O6 87.5(3) . . 3_544 yes
O1 Sn1 O5 82.2(3) . . 3_545 yes
O1 Sn1 O9 86.4(2) . . 3_545 yes
O1 Sn1 O10 175.7(4) . . 3_545 yes
O2 Sn1 O6 85.6(3) 2_646 . 3_544 yes
O2 Sn1 O5 85.1(3) 2_646 . 3_545 yes
O2 Sn1 O9 174.9(3) 2_646 . 3_545 yes
O2 Sn1 O10 92.1(3) 2_646 . 3_545 yes
O5 Sn1 O6 166.2(3) 3_545 . 3_544 yes
O6 Sn1 O9 97.1(3) 3_544 . 3_545 yes
O6 Sn1 O10 96.6(3) 3_544 . 3_545 yes
O5 Sn1 O9 91.4(3) 3_545 . 3_545 yes
O5 Sn1 O10 93.9(3) 3_545 . 3_545 yes
O9 Sn1 O10 91.9(3) 3_545 . 3_545 yes
O3 Sn2 O8 87.7(4) . . . yes
O3 Sn2 O10 84.4(4) . . . yes
O3 Sn2 O7 86.0(3) . . 3_544 yes
O3 Sn2 O9 92.6(4) . . 3_545 yes
O3 Sn2 O4 176.7(6) . . 4_455 yes
O8 Sn2 O10 89.0(5) . . . yes
O7 Sn2 O8 172.2(5) 3_544 . . yes
O8 Sn2 O9 88.1(4) . . 3_545 yes
O4 Sn2 O8 90.3(4) 4_455 . . yes
O7 Sn2 O10 85.8(4) 3_544 . . yes
O9 Sn2 O10 175.9(5) 3_545 . . yes
O4 Sn2 O10 92.8(4) 4_455 . . yes
O7 Sn2 O9 96.9(5) 3_544 . 3_545 yes
O4 Sn2 O7 95.7(4) 4_455 . 3_544 yes
O4 Sn2 O9 90.1(4) 4_455 . 3_545 yes
O1 P1 O2 106.9(4) . . . yes
O1 P1 O3 114.1(5) . . . yes
O1 P1 O4 111.8(5) . . . yes
O2 P1 O3 106.1(5) . . . yes
O2 P1 O4 107.7(5) . . . yes
O3 P1 O4 109.8(3) . . . yes
O5 P2 O6 107.7(4) . . . yes
O5 P2 O7 108.2(6) . . . yes
O5 P2 O8 113.3(5) . . . yes
O6 P2 O7 111.4(5) . . . yes
O6 P2 O8 111.4(6) . . . yes
O7 P2 O8 104.9(3) . . . yes
Sn1 O1 P1 131.8(4) . . . yes
Sn1 O2 P1 135.6(4) 2_656 . . yes
Sn2 O3 P1 132.0(5) . . . yes
Sn2 O4 P1 135.1(4) 4_555 . . yes
Sn1 O5 P2 131.9(4) 3_554 . . yes
Sn1 O6 P2 134.3(5) 3_555 . . yes
Sn2 O7 P2 134.5(4) 3_555 . . yes
Sn2 O8 P2 129.0(4) . . . yes
Sn1 O9 Sn2 127.6(4) 3_554 . 3_554 yes
Sn1 O10 Sn2 127.4(4) 3_554 . . yes

loop_
_geom_bond_atom_site_label_1
_geom_bond_atom_site_label_2
_geom_bond_distance
_geom_bond_site_symmetry_1
_geom_bond_site_symmetry_2
_geom_bond_publ_flag
Sn1 O1 2.141(6) . . yes
Sn1 O2 2.023(7) . 2_646 yes
Sn1 O6 2.062(8) . 3_544 yes
Sn1 O5 2.140(8) . 3_545 yes
Sn1 O9 2.029(7) . 3_545 yes
Sn1 O10 1.905(8) . 3_545 yes
Sn2 O3 2.161(9) . . yes
Sn2 O8 2.043(11) . . yes
Sn2 O10 2.035(11) . . yes
Sn2 O7 2.059(10) . 3_544 yes
Sn2 O9 1.914(10) . 3_545 yes
Sn2 O4 2.059(8) . 4_455 yes
P1 O1 1.542(9) . . yes
P1 O2 1.543(9) . . yes
P1 O3 1.542(8) . . yes
P1 O4 1.536(7) . . yes
P2 O5 1.536(8) . . yes
P2 O6 1.537(8) . . yes
P2 O7 1.541(9) . . yes
P2 O8 1.544(9) . . yes

loop_
_geom_torsion_atom_site_label_1
_geom_torsion_atom_site_label_2
_geom_torsion_atom_site_label_3
_geom_torsion_atom_site_label_4
_geom_torsion
_geom_torsion_site_symmetry_1
_geom_torsion_site_symmetry_2
_geom_torsion_site_symmetry_3
_geom_torsion_site_symmetry_4
_geom_torsion_publ_flag
O2 Sn1 O1 P1 136.8(6) 2_646 . . . no
O6 Sn1 O1 P1 51.1(6) 3_544 . . . no
O5 Sn1 O1 P1 -138.0(6) 3_545 . . . no
O9 Sn1 O1 P1 -46.1(6) 3_545 . . . no
O1 Sn1 O2 P1 132.4(6) . . 2_646 2_646 no
O1 Sn1 O6 P2 -112.0(8) . . 3_544 3_544 no
O1 Sn1 O5 P2 155.8(7) . . 3_545 3_545 no
O1 Sn1 O9 Sn2 66.8(5) . . 3_545 . no
O6 Sn1 O9 Sn2 -20.3(6) 3_544 . 3_545 . no
O5 Sn1 O9 Sn2 148.8(5) 3_545 . 3_545 . no
O10 Sn1 O9 Sn2 -117.2(5) 3_545 . 3_545 . no
O8 Sn2 O3 P1 75.1(8) . . . . no
O10 Sn2 O3 P1 164.2(7) . . . . no
O7 Sn2 O3 P1 -109.6(7) 3_544 . . . no
O9 Sn2 O3 P1 -12.9(8) 3_545 . . . no
O3 Sn2 O8 P2 141.1(6) . . . . no
O10 Sn2 O8 P2 56.7(6) . . . . no
O9 Sn2 O8 P2 -126.2(6) 3_545 . . . no
O4 Sn2 O8 P2 -36.2(7) 4_455 . . . no
O3 Sn2 O10 Sn1 -148.3(5) . . . 3_554 no
O8 Sn2 O10 Sn1 -60.5(6) . . . 3_554 no
O7 Sn2 O10 Sn1 125.2(5) 3_544 . . 3_554 no
O4 Sn2 O10 Sn1 29.8(6) 4_455 . . 3_554 no
O3 Sn2 O7 P2 57.3(6) . . 3_544 3_544 no
O10 Sn2 O7 P2 142.0(6) . . 3_544 3_544 no
O3 Sn2 O9 Sn1 -46.7(6) . . 3_545 . no
O8 Sn2 O9 Sn1 -134.3(4) . . 3_545 . no
O7 Sn2 O9 Sn1 39.6(6) 3_544 . 3_545 . no
O4 Sn2 O9 Sn1 135.4(5) 4_455 . 3_545 . no
O8 Sn2 O4 P1 118.3(8) . . 4_455 4_455 no
O10 Sn2 O4 P1 29.3(9) . . 4_455 4_455 no
O2 P1 O1 Sn1 126.4(5) . . . . no
O3 P1 O1 Sn1 9.4(8) . . . . no
O4 P1 O1 Sn1 -116.0(5) . . . . no
O1 P1 O2 Sn1 125.9(6) . . . 2_656 no
O3 P1 O2 Sn1 -112.0(6) . . . 2_656 no
O4 P1 O2 Sn1 5.6(8) . . . 2_656 no
O1 P1 O3 Sn2 29.0(9) . . . . no
O2 P1 O3 Sn2 -88.4(8) . . . . no
O4 P1 O3 Sn2 155.5(6) . . . . no
O1 P1 O4 Sn2 -76.3(9) . . . 4_555 no
O2 P1 O4 Sn2 40.9(9) . . . 4_555 no
O3 P1 O4 Sn2 155.9(7) . . . 4_555 no
O6 P2 O5 Sn1 -152.3(6) . . . 3_554 no
O7 P2 O5 Sn1 87.2(8) . . . 3_554 no
O8 P2 O5 Sn1 -28.6(9) . . . 3_554 no
O5 P2 O6 Sn1 -152.6(6) . . . 3_555 no
O7 P2 O6 Sn1 -34.2(9) . . . 3_555 no
O8 P2 O6 Sn1 82.6(9) . . . 3_555 no
O5 P2 O7 Sn2 114.5(6) . . . 3_555 no
O6 P2 O7 Sn2 -3.7(8) . . . 3_555 no
O8 P2 O7 Sn2 -124.3(6) . . . 3_555 no
O5 P2 O8 Sn2 -21.9(8) . . . . no
O6 P2 O8 Sn2 99.7(7) . . . . no
O7 P2 O8 Sn2 -139.7(5) . . . . no
